data_7063012
loop_
_publ_author_name
'Petrushina, Tatiana N.'
'Nelyubina, Yulia V.'
'Perekalin, Dmitry S.'
'Shvydkiy, Nikita V.'

_publ_section_title
;
 Catalytic activity of cyclobutadiene rhodium complexes in hydrosilylation
 and other transformations of alkynes
;
_journal_issue 9
_journal_name_full 'New Journal of Chemistry'
_journal_page_first 3952
_journal_page_last 3956
_journal_paper_doi 10.1039/D3NJ05426H
_journal_volume 48
_journal_year 2024
_chemical_formula_moiety 'C48 H50 P2 Rh, B F4'
_chemical_formula_sum 'C48 H50 B F4 P2 Rh'
_chemical_formula_weight 878.54
_space_group_crystal_system monoclinic
_space_group_IT_number 14
_space_group_name_Hall '-P 2yn'
_space_group_name_H-M_alt 'P 1 21/n 1'
_atom_sites_solution_hydrogens geom
_atom_sites_solution_primary dual
_audit_creation_date 2023-10-19
_audit_creation_method
;
Olex2 1.3
(compiled 2020.11.12 svn.r5f609507 for OlexSys, GUI svn.r6408)
;
_audit_update_record
;
2023-10-19 deposited with the CCDC.	2024-02-05 downloaded from the CCDC.
;
_cell_angle_alpha 90
_cell_angle_beta 96.0350(10)
_cell_angle_gamma 90
_cell_formula_units_Z 4
_cell_length_a 10.7322(2)
_cell_length_b 26.2556(5)
_cell_length_c 14.7421(3)
_cell_measurement_reflns_used 6511
_cell_measurement_temperature 100
_cell_measurement_theta_max 30.31
_cell_measurement_theta_min 2.37
_cell_volume 4131.01(14)
_computing_molecular_graphics 'Olex2 1.3 (Dolomanov et al., 2009)'
_computing_publication_material 'Olex2 1.3 (Dolomanov et al., 2009)'
_computing_structure_refinement 'XL  (Sheldrick, 2008)'
_computing_structure_solution 'SHELXT 2014/4 (Sheldrick, 2014)'
_diffrn_ambient_temperature 100
_diffrn_measured_fraction_theta_full 1.000
_diffrn_measured_fraction_theta_max 1.000
_diffrn_measurement_device_type 'Bruker Quest D8'
_diffrn_measurement_method '\f and \w scans'
_diffrn_radiation_monochromator graphite
_diffrn_radiation_type MoK\a
_diffrn_radiation_wavelength 0.71073
_diffrn_reflns_av_R_equivalents 0.0999
_diffrn_reflns_av_unetI/netI 0.0775
_diffrn_reflns_Laue_measured_fraction_full 1.000
_diffrn_reflns_Laue_measured_fraction_max 1.000
_diffrn_reflns_limit_h_max 13
_diffrn_reflns_limit_h_min -14
_diffrn_reflns_limit_k_max 34
_diffrn_reflns_limit_k_min -34
_diffrn_reflns_limit_l_max 18
_diffrn_reflns_limit_l_min -19
_diffrn_reflns_number 51256
_diffrn_reflns_point_group_measured_fraction_full 1.000
_diffrn_reflns_point_group_measured_fraction_max 1.000
_diffrn_reflns_theta_full 25.242
_diffrn_reflns_theta_max 27.998
_diffrn_reflns_theta_min 2.060
_diffrn_source_current 1.4
_diffrn_source_power 0.07
_diffrn_source_voltage 50.0
_diffrn_standards_number 0
_exptl_absorpt_coefficient_mu 0.543
_exptl_absorpt_correction_T_max 0.7460
_exptl_absorpt_correction_T_min 0.6085
_exptl_absorpt_correction_type multi-scan
_exptl_absorpt_process_details
;
SADABS-2008/1 (Bruker,2008) was used for absorption correction.
wR2(int) was 0.0776 before and 0.0383 after correction.
The Ratio of minimum to maximum transmission is 0.8157.
The \l/2 correction factor is 0.0015.
;
_exptl_crystal_colour red
_exptl_crystal_colour_primary red
_exptl_crystal_density_diffrn 1.413
_exptl_crystal_description prism
_exptl_crystal_F_000 1816
_exptl_crystal_size_max 0.15
_exptl_crystal_size_mid 0.1
_exptl_crystal_size_min 0.1
_refine_diff_density_max 0.534
_refine_diff_density_min -0.663
_refine_diff_density_rms 0.097
_refine_ls_extinction_method none
_refine_ls_goodness_of_fit_ref 1.047
_refine_ls_hydrogen_treatment constr
_refine_ls_matrix_type full
_refine_ls_number_parameters 509
_refine_ls_number_reflns 9965
_refine_ls_number_restraints 0
_refine_ls_restrained_S_all 1.047
_refine_ls_R_factor_all 0.0742
_refine_ls_R_factor_gt 0.0428
_refine_ls_shift/su_max 0.002
_refine_ls_shift/su_mean 0.000
_refine_ls_structure_factor_coef Fsqd
_refine_ls_weighting_details 'w=1/[\s^2^(Fo^2^)+(0.0162P)^2^+2.7780P] where P=(Fo^2^+2Fc^2^)/3'
_refine_ls_weighting_scheme calc
_refine_ls_wR_factor_gt 0.0762
_refine_ls_wR_factor_ref 0.0884
_reflns_Friedel_coverage 0.000
_reflns_number_gt 7183
_reflns_number_total 9965
_reflns_threshold_expression 'I > 2\s(I)'
_cod_data_source_file d3nj05426h2.cif
_cod_data_source_block CbRh(PPh3)2+
_cod_depositor_comments 'Adding full bibliography for 7063011--7063012.cif.'
_cod_database_code 7063012
_shelxl_version_number 2014/6
_shelx_space_group_comment
;
The symmetry employed for this shelxl refinement is uniquely defined
by the following loop, which should always be used as a source of
symmetry information in preference to the above space-group names.
They are only intended as comments.
;
_shelx_estimated_absorpt_t_max 0.948
_shelx_estimated_absorpt_t_min 0.923
_olex2_refinement_description
;
1. Fixed Uiso
 At 1.2 times of:
  All C(H) groups, All C(H,H) groups
 At 1.5 times of:
  All C(H,H,H) groups
2.a Secondary CH2 refined with riding coordinates:
 C5(H5A,H5B), C7(H7A,H7B), C9(H9A,H9B), C11(H11A,H11B)
2.b Aromatic/amide H refined with riding coordinates:
 C14(H14), C15(H15), C16(H16), C17(H17), C18(H18), C20(H20), C21(H21),
 C22(H22), C23(H23), C24(H24), C26(H26), C27(H27), C28(H28), C29(H29), C30(H30),
  C32(H32), C33(H33), C34(H34), C35(H35), C36(H36), C38(H38), C39(H39),
 C40(H40), C41(H41), C42(H42), C44(H44), C45(H45), C46(H46), C47(H47), C48(H48)
2.c Idealised Me refined as rotating group:
 C6(H6A,H6B,H6C), C8(H8A,H8B,H8C), C10(H10A,H10B,H10C), C12(H12A,H12B,H12C)
;
_olex2_submission_special_instructions 'No special instructions were received'

loop_
_space_group_symop_operation_xyz
'x, y, z'
'-x+1/2, y+1/2, -z+1/2'
'-x, -y, -z'
'x-1/2, -y-1/2, z-1/2'

loop_
_atom_site_label
_atom_site_type_symbol
_atom_site_fract_x
_atom_site_fract_y
_atom_site_fract_z
_atom_site_U_iso_or_equiv
_atom_site_adp_type
_atom_site_occupancy
_atom_site_site_symmetry_order
_atom_site_calc_flag
_atom_site_refinement_flags_posn
_atom_site_refinement_flags_adp
_atom_site_refinement_flags_occupancy
_atom_site_disorder_assembly
_atom_site_disorder_group
Rh1 Rh 0.36381(2) 0.36921(2) 0.17783(2) 0.01269(6) Uani 1 1 d . . . . .
P1 P 0.42876(7) 0.42709(3) 0.29522(5) 0.01288(16) Uani 1 1 d . . . . .
P2 P 0.17366(7) 0.33749(3) 0.22639(5) 0.01375(16) Uani 1 1 d . . . . .
C1 C 0.4796(3) 0.38750(11) 0.0736(2) 0.0148(6) Uani 1 1 d . . . . .
C2 C 0.3575(3) 0.36861(11) 0.03180(19) 0.0141(6) Uani 1 1 d . . . . .
C3 C 0.3851(3) 0.31850(11) 0.06656(19) 0.0139(6) Uani 1 1 d . . . . .
C4 C 0.5080(3) 0.33698(11) 0.1069(2) 0.0165(6) Uani 1 1 d . . . . .
C5 C 0.5571(3) 0.43239(11) 0.0548(2) 0.0180(7) Uani 1 1 d . . . . .
H5A H 0.6355 0.4324 0.0967 0.022 Uiso 1 1 calc R U . . .
H5B H 0.5107 0.4641 0.0650 0.022 Uiso 1 1 calc R U . . .
C6 C 0.5881(3) 0.43011(12) -0.0444(2) 0.0209(7) Uani 1 1 d . . . . .
H6A H 0.5103 0.4317 -0.0856 0.031 Uiso 1 1 calc R U . . .
H6B H 0.6319 0.3982 -0.0544 0.031 Uiso 1 1 calc R U . . .
H6C H 0.6418 0.4590 -0.0564 0.031 Uiso 1 1 calc R U . . .
C7 C 0.2583(3) 0.38920(11) -0.0365(2) 0.0173(7) Uani 1 1 d . . . . .
H7A H 0.1783 0.3719 -0.0282 0.021 Uiso 1 1 calc R U . . .
H7B H 0.2801 0.3807 -0.0983 0.021 Uiso 1 1 calc R U . . .
C8 C 0.2385(3) 0.44674(11) -0.0310(2) 0.0216(7) Uani 1 1 d . . . . .
H8A H 0.1664 0.4566 -0.0737 0.032 Uiso 1 1 calc R U . . .
H8B H 0.3136 0.4644 -0.0469 0.032 Uiso 1 1 calc R U . . .
H8C H 0.2227 0.4560 0.0312 0.032 Uiso 1 1 calc R U . . .
C9 C 0.3330(3) 0.26740(11) 0.0387(2) 0.0169(6) Uani 1 1 d . . . . .
H9A H 0.2411 0.2675 0.0407 0.020 Uiso 1 1 calc R U . . .
H9B H 0.3695 0.2412 0.0819 0.020 Uiso 1 1 calc R U . . .
C10 C 0.3628(3) 0.25406(11) -0.0581(2) 0.0205(7) Uani 1 1 d . . . . .
H10A H 0.3227 0.2789 -0.1014 0.031 Uiso 1 1 calc R U . . .
H10B H 0.3309 0.2199 -0.0743 0.031 Uiso 1 1 calc R U . . .
H10C H 0.4537 0.2548 -0.0605 0.031 Uiso 1 1 calc R U . . .
C11 C 0.6227(3) 0.31119(12) 0.1504(2) 0.0240(8) Uani 1 1 d . . . . .
H11A H 0.6008 0.2899 0.2017 0.029 Uiso 1 1 calc R U . . .
H11B H 0.6841 0.3371 0.1751 0.029 Uiso 1 1 calc R U . . .
C12 C 0.6813(3) 0.27799(13) 0.0815(2) 0.0294(8) Uani 1 1 d . . . . .
H12A H 0.6990 0.2988 0.0292 0.044 Uiso 1 1 calc R U . . .
H12B H 0.6231 0.2506 0.0608 0.044 Uiso 1 1 calc R U . . .
H12C H 0.7596 0.2632 0.1102 0.044 Uiso 1 1 calc R U . . .
C13 C 0.4992(3) 0.39215(11) 0.39420(19) 0.0134(6) Uani 1 1 d . . . . .
C14 C 0.5078(3) 0.33949(11) 0.3875(2) 0.0171(7) Uani 1 1 d . . . . .
H14 H 0.4714 0.3228 0.3340 0.021 Uiso 1 1 calc R U . . .
C15 C 0.5688(3) 0.31109(12) 0.4576(2) 0.0192(7) Uani 1 1 d . . . . .
H15 H 0.5737 0.2751 0.4522 0.023 Uiso 1 1 calc R U . . .
C16 C 0.6227(3) 0.33506(12) 0.5355(2) 0.0227(7) Uani 1 1 d . . . . .
H16 H 0.6638 0.3156 0.5840 0.027 Uiso 1 1 calc R U . . .
C17 C 0.6166(3) 0.38776(12) 0.5426(2) 0.0219(7) Uani 1 1 d . . . . .
H17 H 0.6541 0.4042 0.5960 0.026 Uiso 1 1 calc R U . . .
C18 C 0.5561(3) 0.41649(12) 0.4723(2) 0.0184(7) Uani 1 1 d . . . . .
H18 H 0.5534 0.4525 0.4771 0.022 Uiso 1 1 calc R U . . .
C19 C 0.5537(3) 0.47380(11) 0.28432(19) 0.0146(6) Uani 1 1 d . . . . .
C20 C 0.6733(3) 0.45542(12) 0.2743(2) 0.0186(7) Uani 1 1 d . . . . .
H20 H 0.6865 0.4198 0.2700 0.022 Uiso 1 1 calc R U . . .
C21 C 0.7730(3) 0.48856(12) 0.2708(2) 0.0219(7) Uani 1 1 d . . . . .
H21 H 0.8542 0.4755 0.2642 0.026 Uiso 1 1 calc R U . . .
C22 C 0.7548(3) 0.54094(12) 0.2767(2) 0.0229(7) Uani 1 1 d . . . . .
H22 H 0.8229 0.5638 0.2739 0.027 Uiso 1 1 calc R U . . .
C23 C 0.6370(3) 0.55909(12) 0.2868(2) 0.0251(8) Uani 1 1 d . . . . .
H23 H 0.6243 0.5948 0.2913 0.030 Uiso 1 1 calc R U . . .
C24 C 0.5357(3) 0.52614(11) 0.2904(2) 0.0199(7) Uani 1 1 d . . . . .
H24 H 0.4547 0.5394 0.2970 0.024 Uiso 1 1 calc R U . . .
C25 C 0.3020(3) 0.46613(11) 0.3305(2) 0.0162(6) Uani 1 1 d . . . . .
C26 C 0.2326(3) 0.49445(12) 0.2626(2) 0.0204(7) Uani 1 1 d . . . . .
H26 H 0.2549 0.4935 0.2019 0.024 Uiso 1 1 calc R U . . .
C27 C 0.1316(3) 0.52397(12) 0.2822(3) 0.0283(8) Uani 1 1 d . . . . .
H27 H 0.0861 0.5437 0.2359 0.034 Uiso 1 1 calc R U . . .
C28 C 0.0980(3) 0.52421(13) 0.3704(2) 0.0286(8) Uani 1 1 d . . . . .
H28 H 0.0280 0.5438 0.3843 0.034 Uiso 1 1 calc R U . . .
C29 C 0.1646(3) 0.49660(13) 0.4380(2) 0.0280(8) Uani 1 1 d . . . . .
H29 H 0.1408 0.4973 0.4983 0.034 Uiso 1 1 calc R U . . .
C30 C 0.2669(3) 0.46756(12) 0.4187(2) 0.0206(7) Uani 1 1 d . . . . .
H30 H 0.3129 0.4486 0.4659 0.025 Uiso 1 1 calc R U . . .
C31 C 0.1599(3) 0.26848(11) 0.23979(19) 0.0152(6) Uani 1 1 d . . . . .
C32 C 0.0435(3) 0.24649(11) 0.2477(2) 0.0179(7) Uani 1 1 d . . . . .
H32 H -0.0294 0.2672 0.2420 0.021 Uiso 1 1 calc R U . . .
C33 C 0.0325(3) 0.19471(12) 0.2638(2) 0.0198(7) Uani 1 1 d . . . . .
H33 H -0.0473 0.1800 0.2686 0.024 Uiso 1 1 calc R U . . .
C34 C 0.1396(3) 0.16467(12) 0.2726(2) 0.0187(7) Uani 1 1 d . . . . .
H34 H 0.1327 0.1292 0.2833 0.022 Uiso 1 1 calc R U . . .
C35 C 0.2559(3) 0.18589(11) 0.2661(2) 0.0178(7) Uani 1 1 d . . . . .
H35 H 0.3287 0.1651 0.2729 0.021 Uiso 1 1 calc R U . . .
C36 C 0.2664(3) 0.23804(11) 0.24949(19) 0.0152(6) Uani 1 1 d . . . . .
H36 H 0.3464 0.2527 0.2448 0.018 Uiso 1 1 calc R U . . .
C37 C 0.0558(3) 0.35467(11) 0.1333(2) 0.0145(6) Uani 1 1 d . . . . .
C38 C 0.0228(3) 0.40585(12) 0.1207(2) 0.0206(7) Uani 1 1 d . . . . .
H38 H 0.0531 0.4302 0.1653 0.025 Uiso 1 1 calc R U . . .
C39 C -0.0533(3) 0.42148(13) 0.0445(2) 0.0252(8) Uani 1 1 d . . . . .
H39 H -0.0771 0.4562 0.0376 0.030 Uiso 1 1 calc R U . . .
C40 C -0.0947(3) 0.38637(13) -0.0220(2) 0.0263(8) Uani 1 1 d . . . . .
H40 H -0.1443 0.3973 -0.0756 0.032 Uiso 1 1 calc R U . . .
C41 C -0.0641(3) 0.33521(13) -0.0107(2) 0.0238(7) Uani 1 1 d . . . . .
H41 H -0.0932 0.3111 -0.0561 0.029 Uiso 1 1 calc R U . . .
C42 C 0.0093(3) 0.31947(12) 0.0677(2) 0.0177(7) Uani 1 1 d . . . . .
H42 H 0.0280 0.2843 0.0765 0.021 Uiso 1 1 calc R U . . .
C43 C 0.1055(3) 0.35642(10) 0.3301(2) 0.0156(6) Uani 1 1 d . . . . .
C44 C 0.1768(3) 0.34597(11) 0.4133(2) 0.0199(7) Uani 1 1 d . . . . .
H44 H 0.2602 0.3339 0.4134 0.024 Uiso 1 1 calc R U . . .
C45 C 0.1267(3) 0.35312(12) 0.4951(2) 0.0243(8) Uani 1 1 d . . . . .
H45 H 0.1752 0.3455 0.5511 0.029 Uiso 1 1 calc R U . . .
C46 C 0.0056(3) 0.37147(12) 0.4951(2) 0.0281(8) Uani 1 1 d . . . . .
H46 H -0.0293 0.3760 0.5512 0.034 Uiso 1 1 calc R U . . .
C47 C -0.0644(3) 0.38317(12) 0.4138(2) 0.0272(8) Uani 1 1 d . . . . .
H47 H -0.1465 0.3966 0.4141 0.033 Uiso 1 1 calc R U . . .
C48 C -0.0151(3) 0.37530(12) 0.3316(2) 0.0225(7) Uani 1 1 d . . . . .
H48 H -0.0643 0.3829 0.2759 0.027 Uiso 1 1 calc R U . . .
F1 F 0.71700(17) 0.16839(7) 0.24391(13) 0.0274(4) Uani 1 1 d . . . . .
F2 F 0.54448(17) 0.12761(7) 0.28489(13) 0.0288(4) Uani 1 1 d . . . . .
F3 F 0.58085(19) 0.21018(7) 0.32655(13) 0.0326(5) Uani 1 1 d . . . . .
F4 F 0.52332(18) 0.19045(8) 0.17926(13) 0.0318(5) Uani 1 1 d . . . . .
B1 B 0.5926(3) 0.17397(14) 0.2587(2) 0.0190(8) Uani 1 1 d . . . . .

loop_
_atom_site_aniso_label
_atom_site_aniso_U_11
_atom_site_aniso_U_22
_atom_site_aniso_U_33
_atom_site_aniso_U_23
_atom_site_aniso_U_13
_atom_site_aniso_U_12
Rh1 0.01274(11) 0.01242(11) 0.01292(11) -0.00135(10) 0.00143(8) -0.00227(10)
P1 0.0133(4) 0.0109(4) 0.0142(4) -0.0005(3) 0.0004(3) -0.0002(3)
P2 0.0132(4) 0.0134(4) 0.0147(4) -0.0019(3) 0.0021(3) -0.0018(3)
C1 0.0157(16) 0.0141(15) 0.0148(15) -0.0007(12) 0.0027(12) -0.0020(11)
C2 0.0136(14) 0.0138(14) 0.0158(14) -0.0010(13) 0.0051(11) -0.0007(12)
C3 0.0164(16) 0.0133(15) 0.0128(15) -0.0014(12) 0.0050(12) -0.0009(11)
C4 0.0147(16) 0.0175(16) 0.0177(16) -0.0004(13) 0.0040(12) 0.0005(12)
C5 0.0161(16) 0.0164(16) 0.0217(17) -0.0013(13) 0.0025(13) -0.0051(12)
C6 0.0197(17) 0.0233(18) 0.0207(17) 0.0024(14) 0.0061(13) -0.0024(13)
C7 0.0176(16) 0.0187(16) 0.0159(16) 0.0029(13) 0.0028(13) 0.0006(12)
C8 0.0189(17) 0.0213(17) 0.0245(18) 0.0020(14) 0.0015(14) 0.0009(13)
C9 0.0193(17) 0.0144(15) 0.0168(16) -0.0019(12) 0.0016(13) -0.0023(12)
C10 0.0251(18) 0.0151(16) 0.0217(17) -0.0044(13) 0.0039(14) -0.0014(13)
C11 0.0211(18) 0.0179(17) 0.0315(19) -0.0003(14) -0.0039(15) 0.0028(13)
C12 0.0193(18) 0.0257(19) 0.044(2) 0.0028(17) 0.0060(16) 0.0064(14)
C13 0.0117(15) 0.0143(15) 0.0141(15) -0.0007(12) 0.0008(12) -0.0001(11)
C14 0.0202(17) 0.0159(16) 0.0147(15) -0.0016(12) -0.0005(13) 0.0000(12)
C15 0.0213(17) 0.0158(16) 0.0204(17) 0.0008(13) 0.0022(13) 0.0045(12)
C16 0.032(2) 0.0209(17) 0.0147(16) 0.0033(13) 0.0008(14) 0.0095(14)
C17 0.0244(18) 0.0237(17) 0.0170(16) -0.0037(13) -0.0013(13) 0.0044(13)
C18 0.0211(17) 0.0149(16) 0.0194(16) -0.0004(13) 0.0029(13) 0.0011(12)
C19 0.0136(15) 0.0168(15) 0.0128(15) 0.0014(12) -0.0009(12) -0.0021(11)
C20 0.0181(17) 0.0143(15) 0.0232(17) -0.0028(13) 0.0015(13) -0.0003(12)
C21 0.0160(17) 0.0217(17) 0.0277(18) 0.0000(14) 0.0012(14) -0.0013(13)
C22 0.0189(17) 0.0219(17) 0.0269(18) 0.0060(14) -0.0026(14) -0.0085(13)
C23 0.0260(19) 0.0133(16) 0.035(2) 0.0053(14) -0.0008(15) -0.0037(13)
C24 0.0184(17) 0.0146(16) 0.0264(18) 0.0005(13) 0.0008(14) 0.0008(12)
C25 0.0143(16) 0.0140(15) 0.0203(16) -0.0038(13) 0.0024(12) -0.0011(12)
C26 0.0187(17) 0.0202(17) 0.0218(17) -0.0024(13) 0.0002(13) 0.0012(13)
C27 0.0193(18) 0.0189(18) 0.045(2) -0.0051(16) -0.0073(16) 0.0019(13)
C28 0.0175(18) 0.0240(19) 0.044(2) -0.0151(16) 0.0040(16) 0.0044(14)
C29 0.0251(19) 0.029(2) 0.032(2) -0.0117(16) 0.0125(16) -0.0044(15)
C30 0.0206(17) 0.0185(16) 0.0234(17) -0.0058(14) 0.0051(14) -0.0050(13)
C31 0.0185(16) 0.0158(15) 0.0113(14) -0.0023(12) 0.0012(12) -0.0005(12)
C32 0.0160(16) 0.0181(16) 0.0198(16) -0.0034(13) 0.0025(13) 0.0009(12)
C33 0.0202(17) 0.0215(17) 0.0186(16) -0.0038(13) 0.0072(13) -0.0078(13)
C34 0.0294(19) 0.0149(15) 0.0123(15) -0.0003(12) 0.0051(13) -0.0032(13)
C35 0.0208(17) 0.0171(16) 0.0151(15) 0.0000(12) 0.0001(13) 0.0004(12)
C36 0.0187(16) 0.0159(15) 0.0109(15) -0.0004(12) 0.0009(12) -0.0038(12)
C37 0.0108(15) 0.0157(15) 0.0173(15) 0.0007(12) 0.0024(12) -0.0011(11)
C38 0.0210(18) 0.0183(16) 0.0236(17) -0.0011(13) 0.0078(14) 0.0005(13)
C39 0.0220(18) 0.0247(18) 0.0296(19) 0.0050(15) 0.0062(15) 0.0073(14)
C40 0.0157(17) 0.040(2) 0.0229(18) 0.0050(15) 0.0023(14) 0.0059(14)
C41 0.0157(17) 0.036(2) 0.0193(17) -0.0029(15) 0.0013(13) -0.0020(14)
C42 0.0140(16) 0.0204(16) 0.0191(16) -0.0013(13) 0.0035(13) 0.0005(12)
C43 0.0217(17) 0.0080(14) 0.0182(16) -0.0024(11) 0.0068(13) -0.0060(11)
C44 0.0212(17) 0.0185(16) 0.0201(17) -0.0034(13) 0.0030(13) -0.0051(13)
C45 0.037(2) 0.0207(17) 0.0159(16) -0.0020(13) 0.0045(15) -0.0091(14)
C46 0.046(2) 0.0144(16) 0.0270(18) -0.0036(15) 0.0179(16) -0.0023(16)
C47 0.032(2) 0.0254(19) 0.0270(19) 0.0029(15) 0.0157(16) 0.0072(14)
C48 0.0277(18) 0.0173(17) 0.0237(17) 0.0010(14) 0.0078(14) 0.0060(13)
F1 0.0164(10) 0.0297(11) 0.0367(12) 0.0000(9) 0.0059(9) 0.0030(8)
F2 0.0249(11) 0.0197(10) 0.0425(12) 0.0027(9) 0.0065(9) 0.0003(8)
F3 0.0371(12) 0.0296(11) 0.0323(12) -0.0147(9) 0.0098(10) -0.0042(9)
F4 0.0265(11) 0.0461(13) 0.0225(10) 0.0088(9) 0.0014(9) 0.0065(9)
B1 0.0180(19) 0.0203(19) 0.0181(18) -0.0019(15) -0.0005(15) 0.0026(14)

loop_
_atom_type_symbol
_atom_type_description
_atom_type_scat_dispersion_real
_atom_type_scat_dispersion_imag
_atom_type_scat_source
C C 0.0033 0.0016 'International Tables Vol C Tables 4.2.6.8 and 6.1.1.4'
H H 0.0000 0.0000 'International Tables Vol C Tables 4.2.6.8 and 6.1.1.4'
B B 0.0013 0.0007 'International Tables Vol C Tables 4.2.6.8 and 6.1.1.4'
F F 0.0171 0.0103 'International Tables Vol C Tables 4.2.6.8 and 6.1.1.4'
P P 0.1023 0.0942 'International Tables Vol C Tables 4.2.6.8 and 6.1.1.4'
Rh Rh -1.1178 0.9187 'International Tables Vol C Tables 4.2.6.8 and 6.1.1.4'

loop_
_geom_angle_atom_site_label_1
_geom_angle_atom_site_label_2
_geom_angle_atom_site_label_3
_geom_angle
_geom_angle_site_symmetry_1
_geom_angle_site_symmetry_3
_geom_angle_publ_flag
P1 Rh1 P2 101.63(3) . . ?
C1 Rh1 P1 103.57(8) . . ?
C1 Rh1 P2 151.47(8) . . ?
C1 Rh1 C2 40.32(10) . . ?
C1 Rh1 C3 58.05(11) . . ?
C1 Rh1 C4 39.37(11) . . ?
C2 Rh1 P1 135.88(8) . . ?
C2 Rh1 P2 111.17(8) . . ?
C3 Rh1 P1 156.47(8) . . ?
C3 Rh1 P2 100.16(8) . . ?
C3 Rh1 C2 38.98(11) . . ?
C4 Rh1 P1 116.29(8) . . ?
C4 Rh1 P2 134.22(8) . . ?
C4 Rh1 C2 56.84(11) . . ?
C4 Rh1 C3 40.25(11) . . ?
C13 P1 Rh1 109.28(10) . . ?
C13 P1 C19 99.28(13) . . ?
C13 P1 C25 108.32(14) . . ?
C19 P1 Rh1 121.97(10) . . ?
C25 P1 Rh1 113.64(10) . . ?
C25 P1 C19 102.89(14) . . ?
C31 P2 Rh1 117.36(10) . . ?
C31 P2 C43 97.74(13) . . ?
C37 P2 Rh1 103.64(10) . . ?
C37 P2 C31 105.59(13) . . ?
C37 P2 C43 104.78(14) . . ?
C43 P2 Rh1 125.86(10) . . ?
C2 C1 Rh1 70.46(16) . . ?
C2 C1 C5 132.8(3) . . ?
C4 C1 Rh1 70.39(17) . . ?
C4 C1 C2 88.8(2) . . ?
C4 C1 C5 134.0(3) . . ?
C5 C1 Rh1 134.0(2) . . ?
C1 C2 Rh1 69.22(16) . . ?
C1 C2 C4 44.82(16) . . ?
C1 C2 C7 134.6(3) . . ?
C3 C2 Rh1 70.38(16) . . ?
C3 C2 C1 91.0(2) . . ?
C3 C2 C4 46.24(16) . . ?
C3 C2 C7 133.0(3) . . ?
C4 C2 Rh1 61.21(12) . . ?
C7 C2 Rh1 128.3(2) . . ?
C7 C2 C4 170.4(2) . . ?
C2 C3 Rh1 70.63(16) . . ?
C2 C3 C4 89.1(2) . . ?
C2 C3 C9 132.0(3) . . ?
C4 C3 Rh1 69.45(16) . . ?
C4 C3 C9 134.5(3) . . ?
C9 C3 Rh1 134.5(2) . . ?
C1 C4 Rh1 70.24(17) . . ?
C1 C4 C2 46.36(16) . . ?
C1 C4 C3 91.0(2) . . ?
C1 C4 C11 134.7(3) . . ?
C2 C4 Rh1 61.95(12) . . ?
C3 C4 Rh1 70.30(16) . . ?
C3 C4 C2 44.66(16) . . ?
C3 C4 C11 133.6(3) . . ?
C11 C4 Rh1 125.4(2) . . ?
C11 C4 C2 172.5(3) . . ?
C1 C5 H5A 109.8 . . ?
C1 C5 H5B 109.8 . . ?
C1 C5 C6 109.2(2) . . ?
H5A C5 H5B 108.3 . . ?
C6 C5 H5A 109.8 . . ?
C6 C5 H5B 109.8 . . ?
C5 C6 H6A 109.5 . . ?
C5 C6 H6B 109.5 . . ?
C5 C6 H6C 109.5 . . ?
H6A C6 H6B 109.5 . . ?
H6A C6 H6C 109.5 . . ?
H6B C6 H6C 109.5 . . ?
C2 C7 H7A 108.6 . . ?
C2 C7 H7B 108.6 . . ?
C2 C7 C8 114.7(3) . . ?
H7A C7 H7B 107.6 . . ?
C8 C7 H7A 108.6 . . ?
C8 C7 H7B 108.6 . . ?
C7 C8 H8A 109.5 . . ?
C7 C8 H8B 109.5 . . ?
C7 C8 H8C 109.5 . . ?
H8A C8 H8B 109.5 . . ?
H8A C8 H8C 109.5 . . ?
H8B C8 H8C 109.5 . . ?
C3 C9 H9A 109.5 . . ?
C3 C9 H9B 109.5 . . ?
C3 C9 C10 110.6(2) . . ?
H9A C9 H9B 108.1 . . ?
C10 C9 H9A 109.5 . . ?
C10 C9 H9B 109.5 . . ?
C9 C10 H10A 109.5 . . ?
C9 C10 H10B 109.5 . . ?
C9 C10 H10C 109.5 . . ?
H10A C10 H10B 109.5 . . ?
H10A C10 H10C 109.5 . . ?
H10B C10 H10C 109.5 . . ?
C4 C11 H11A 109.5 . . ?
C4 C11 H11B 109.5 . . ?
C4 C11 C12 110.7(3) . . ?
H11A C11 H11B 108.1 . . ?
C12 C11 H11A 109.5 . . ?
C12 C11 H11B 109.5 . . ?
C11 C12 H12A 109.5 . . ?
C11 C12 H12B 109.5 . . ?
C11 C12 H12C 109.5 . . ?
H12A C12 H12B 109.5 . . ?
H12A C12 H12C 109.5 . . ?
H12B C12 H12C 109.5 . . ?
C14 C13 P1 118.0(2) . . ?
C14 C13 C18 119.1(3) . . ?
C18 C13 P1 122.6(2) . . ?
C13 C14 H14 119.6 . . ?
C15 C14 C13 120.9(3) . . ?
C15 C14 H14 119.6 . . ?
C14 C15 H15 120.0 . . ?
C16 C15 C14 120.0(3) . . ?
C16 C15 H15 120.0 . . ?
C15 C16 H16 120.1 . . ?
C15 C16 C17 119.9(3) . . ?
C17 C16 H16 120.1 . . ?
C16 C17 H17 119.8 . . ?
C18 C17 C16 120.4(3) . . ?
C18 C17 H17 119.8 . . ?
C13 C18 H18 120.1 . . ?
C17 C18 C13 119.7(3) . . ?
C17 C18 H18 120.1 . . ?
C20 C19 P1 117.8(2) . . ?
C24 C19 P1 123.1(2) . . ?
C24 C19 C20 119.0(3) . . ?
C19 C20 H20 119.6 . . ?
C21 C20 C19 120.7(3) . . ?
C21 C20 H20 119.6 . . ?
C20 C21 H21 119.9 . . ?
C20 C21 C22 120.2(3) . . ?
C22 C21 H21 119.9 . . ?
C21 C22 H22 120.5 . . ?
C23 C22 C21 119.1(3) . . ?
C23 C22 H22 120.5 . . ?
C22 C23 H23 119.4 . . ?
C22 C23 C24 121.3(3) . . ?
C24 C23 H23 119.4 . . ?
C19 C24 C23 119.7(3) . . ?
C19 C24 H24 120.2 . . ?
C23 C24 H24 120.2 . . ?
C26 C25 P1 116.9(2) . . ?
C30 C25 P1 124.4(2) . . ?
C30 C25 C26 118.6(3) . . ?
C25 C26 H26 119.4 . . ?
C27 C26 C25 121.1(3) . . ?
C27 C26 H26 119.4 . . ?
C26 C27 H27 120.5 . . ?
C28 C27 C26 119.0(3) . . ?
C28 C27 H27 120.5 . . ?
C27 C28 H28 119.6 . . ?
C29 C28 C27 120.8(3) . . ?
C29 C28 H28 119.6 . . ?
C28 C29 H29 119.9 . . ?
C28 C29 C30 120.3(3) . . ?
C30 C29 H29 119.9 . . ?
C25 C30 H30 119.9 . . ?
C29 C30 C25 120.2(3) . . ?
C29 C30 H30 119.9 . . ?
C32 C31 P2 120.2(2) . . ?
C36 C31 P2 120.4(2) . . ?
C36 C31 C32 119.2(3) . . ?
C31 C32 H32 119.5 . . ?
C33 C32 C31 120.9(3) . . ?
C33 C32 H32 119.5 . . ?
C32 C33 H33 120.4 . . ?
C32 C33 C34 119.2(3) . . ?
C34 C33 H33 120.4 . . ?
C33 C34 H34 119.7 . . ?
C35 C34 C33 120.7(3) . . ?
C35 C34 H34 119.7 . . ?
C34 C35 H35 120.1 . . ?
C34 C35 C36 119.9(3) . . ?
C36 C35 H35 120.1 . . ?
C31 C36 C35 120.1(3) . . ?
C31 C36 H36 120.0 . . ?
C35 C36 H36 120.0 . . ?
C38 C37 P2 118.9(2) . . ?
C42 C37 P2 121.9(2) . . ?
C42 C37 C38 118.7(3) . . ?
C37 C38 H38 119.5 . . ?
C39 C38 C37 120.9(3) . . ?
C39 C38 H38 119.5 . . ?
C38 C39 H39 120.1 . . ?
C38 C39 C40 119.8(3) . . ?
C40 C39 H39 120.1 . . ?
C39 C40 H40 119.8 . . ?
C39 C40 C41 120.3(3) . . ?
C41 C40 H40 119.8 . . ?
C40 C41 H41 120.2 . . ?
C40 C41 C42 119.6(3) . . ?
C42 C41 H41 120.2 . . ?
C37 C42 H42 119.7 . . ?
C41 C42 C37 120.7(3) . . ?
C41 C42 H42 119.7 . . ?
C44 C43 P2 116.6(2) . . ?
C48 C43 P2 124.4(2) . . ?
C48 C43 C44 118.7(3) . . ?
C43 C44 H44 119.7 . . ?
C45 C44 C43 120.6(3) . . ?
C45 C44 H44 119.7 . . ?
C44 C45 H45 120.1 . . ?
C44 C45 C46 119.9(3) . . ?
C46 C45 H45 120.1 . . ?
C45 C46 H46 120.0 . . ?
C47 C46 C45 120.1(3) . . ?
C47 C46 H46 120.0 . . ?
C46 C47 H47 119.9 . . ?
C46 C47 C48 120.1(3) . . ?
C48 C47 H47 119.9 . . ?
C43 C48 C47 120.6(3) . . ?
C43 C48 H48 119.7 . . ?
C47 C48 H48 119.7 . . ?
F1 B1 F2 110.1(3) . . ?
F1 B1 F3 110.3(3) . . ?
F1 B1 F4 109.9(3) . . ?
F2 B1 F3 109.4(3) . . ?
F4 B1 F2 108.9(3) . . ?
F4 B1 F3 108.1(3) . . ?

loop_
_geom_bond_atom_site_label_1
_geom_bond_atom_site_label_2
_geom_bond_distance
_geom_bond_site_symmetry_2
_geom_bond_publ_flag
Rh1 P1 2.3529(8) . ?
Rh1 P2 2.3827(8) . ?
Rh1 C1 2.130(3) . ?
Rh1 C2 2.147(3) . ?
Rh1 C3 2.143(3) . ?
Rh1 C4 2.132(3) . ?
P1 C13 1.819(3) . ?
P1 C19 1.837(3) . ?
P1 C25 1.822(3) . ?
P2 C31 1.830(3) . ?
P2 C37 1.823(3) . ?
P2 C43 1.832(3) . ?
C1 C2 1.474(4) . ?
C1 C4 1.436(4) . ?
C1 C5 1.485(4) . ?
C2 C3 1.432(4) . ?
C2 C4 2.036(4) . ?
C2 C7 1.488(4) . ?
C3 C4 1.471(4) . ?
C3 C9 1.495(4) . ?
C4 C11 1.490(4) . ?
C5 H5A 0.9900 . ?
C5 H5B 0.9900 . ?
C5 C6 1.534(4) . ?
C6 H6A 0.9800 . ?
C6 H6B 0.9800 . ?
C6 H6C 0.9800 . ?
C7 H7A 0.9900 . ?
C7 H7B 0.9900 . ?
C7 C8 1.529(4) . ?
C8 H8A 0.9800 . ?
C8 H8B 0.9800 . ?
C8 H8C 0.9800 . ?
C9 H9A 0.9900 . ?
C9 H9B 0.9900 . ?
C9 C10 1.535(4) . ?
C10 H10A 0.9800 . ?
C10 H10B 0.9800 . ?
C10 H10C 0.9800 . ?
C11 H11A 0.9900 . ?
C11 H11B 0.9900 . ?
C11 C12 1.523(4) . ?
C12 H12A 0.9800 . ?
C12 H12B 0.9800 . ?
C12 H12C 0.9800 . ?
C13 C14 1.390(4) . ?
C13 C18 1.400(4) . ?
C14 H14 0.9500 . ?
C14 C15 1.382(4) . ?
C15 H15 0.9500 . ?
C15 C16 1.381(4) . ?
C16 H16 0.9500 . ?
C16 C17 1.390(4) . ?
C17 H17 0.9500 . ?
C17 C18 1.387(4) . ?
C18 H18 0.9500 . ?
C19 C20 1.393(4) . ?
C19 C24 1.392(4) . ?
C20 H20 0.9500 . ?
C20 C21 1.385(4) . ?
C21 H21 0.9500 . ?
C21 C22 1.393(4) . ?
C22 H22 0.9500 . ?
C22 C23 1.373(5) . ?
C23 H23 0.9500 . ?
C23 C24 1.395(4) . ?
C24 H24 0.9500 . ?
C25 C26 1.398(4) . ?
C25 C30 1.393(4) . ?
C26 H26 0.9500 . ?
C26 C27 1.388(4) . ?
C27 H27 0.9500 . ?
C27 C28 1.385(5) . ?
C28 H28 0.9500 . ?
C28 C29 1.371(5) . ?
C29 H29 0.9500 . ?
C29 C30 1.390(4) . ?
C30 H30 0.9500 . ?
C31 C32 1.393(4) . ?
C31 C36 1.389(4) . ?
C32 H32 0.9500 . ?
C32 C33 1.387(4) . ?
C33 H33 0.9500 . ?
C33 C34 1.389(4) . ?
C34 H34 0.9500 . ?
C34 C35 1.379(4) . ?
C35 H35 0.9500 . ?
C35 C36 1.398(4) . ?
C36 H36 0.9500 . ?
C37 C38 1.397(4) . ?
C37 C42 1.392(4) . ?
C38 H38 0.9500 . ?
C38 C39 1.380(4) . ?
C39 H39 0.9500 . ?
C39 C40 1.384(4) . ?
C40 H40 0.9500 . ?
C40 C41 1.389(5) . ?
C41 H41 0.9500 . ?
C41 C42 1.391(4) . ?
C42 H42 0.9500 . ?
C43 C44 1.402(4) . ?
C43 C48 1.388(4) . ?
C44 H44 0.9500 . ?
C44 C45 1.384(4) . ?
C45 H45 0.9500 . ?
C45 C46 1.386(5) . ?
C46 H46 0.9500 . ?
C46 C47 1.381(5) . ?
C47 H47 0.9500 . ?
C47 C48 1.388(4) . ?
C48 H48 0.9500 . ?
F1 B1 1.382(4) . ?
F2 B1 1.393(4) . ?
F3 B1 1.396(4) . ?
F4 B1 1.389(4) . ?

loop_
_geom_torsion_atom_site_label_1
_geom_torsion_atom_site_label_2
_geom_torsion_atom_site_label_3
_geom_torsion_atom_site_label_4
_geom_torsion
_geom_torsion_site_symmetry_1
_geom_torsion_site_symmetry_2
_geom_torsion_site_symmetry_3
_geom_torsion_site_symmetry_4
_geom_torsion_publ_flag
Rh1 P1 C13 C14 1.5(3) . . . . ?
Rh1 P1 C13 C18 174.6(2) . . . . ?
Rh1 P1 C19 C20 -62.7(3) . . . . ?
Rh1 P1 C19 C24 120.8(2) . . . . ?
Rh1 P1 C25 C26 -55.8(3) . . . . ?
Rh1 P1 C25 C30 121.0(2) . . . . ?
Rh1 P2 C31 C32 -165.6(2) . . . . ?
Rh1 P2 C31 C36 19.6(3) . . . . ?
Rh1 P2 C37 C38 -71.0(3) . . . . ?
Rh1 P2 C37 C42 100.8(3) . . . . ?
Rh1 P2 C43 C44 -62.3(3) . . . . ?
Rh1 P2 C43 C48 124.5(2) . . . . ?
Rh1 C1 C2 C3 -68.52(17) . . . . ?
Rh1 C1 C2 C4 -69.58(17) . . . . ?
Rh1 C1 C2 C7 123.9(3) . . . . ?
Rh1 C1 C4 C2 69.65(16) . . . . ?
Rh1 C1 C4 C3 68.62(17) . . . . ?
Rh1 C1 C4 C11 -120.7(4) . . . . ?
Rh1 C1 C5 C6 -163.5(2) . . . . ?
Rh1 C2 C3 C4 -68.49(16) . . . . ?
Rh1 C2 C3 C9 133.2(3) . . . . ?
Rh1 C2 C7 C8 62.5(4) . . . . ?
Rh1 C3 C4 C1 -68.56(17) . . . . ?
Rh1 C3 C4 C2 -69.62(16) . . . . ?
Rh1 C3 C4 C11 120.6(4) . . . . ?
Rh1 C3 C9 C10 169.2(2) . . . . ?
Rh1 C4 C11 C12 161.0(2) . . . . ?
P1 C13 C14 C15 175.0(2) . . . . ?
P1 C13 C18 C17 -175.0(2) . . . . ?
P1 C19 C20 C21 -176.5(2) . . . . ?
P1 C19 C24 C23 176.2(2) . . . . ?
P1 C25 C26 C27 177.8(2) . . . . ?
P1 C25 C30 C29 -176.7(2) . . . . ?
P2 C31 C32 C33 -175.8(2) . . . . ?
P2 C31 C36 C35 175.5(2) . . . . ?
P2 C37 C38 C39 171.4(3) . . . . ?
P2 C37 C42 C41 -169.1(2) . . . . ?
P2 C43 C44 C45 -172.0(2) . . . . ?
P2 C43 C48 C47 172.5(2) . . . . ?
C1 C2 C3 Rh1 67.46(16) . . . . ?
C1 C2 C3 C4 -1.0(2) . . . . ?
C1 C2 C3 C9 -159.4(3) . . . . ?
C1 C2 C7 C8 -35.8(5) . . . . ?
C1 C4 C11 C12 -102.2(4) . . . . ?
C2 C1 C4 Rh1 -69.65(16) . . . . ?
C2 C1 C4 C3 -1.0(2) . . . . ?
C2 C1 C4 C11 169.7(4) . . . . ?
C2 C1 C5 C6 -58.4(4) . . . . ?
C2 C3 C4 Rh1 69.62(16) . . . . ?
C2 C3 C4 C1 1.1(2) . . . . ?
C2 C3 C4 C11 -169.8(4) . . . . ?
C2 C3 C9 C10 64.1(4) . . . . ?
C3 C2 C7 C8 161.3(3) . . . . ?
C3 C4 C11 C12 65.0(5) . . . . ?
C4 C1 C2 Rh1 69.58(17) . . . . ?
C4 C1 C2 C3 1.1(2) . . . . ?
C4 C1 C2 C7 -166.5(3) . . . . ?
C4 C1 C5 C6 90.1(4) . . . . ?
C4 C2 C3 Rh1 68.49(16) . . . . ?
C4 C2 C3 C9 -158.4(4) . . . . ?
C4 C3 C9 C10 -84.7(4) . . . . ?
C5 C1 C2 Rh1 -132.5(3) . . . . ?
C5 C1 C2 C3 159.0(3) . . . . ?
C5 C1 C2 C4 157.9(4) . . . . ?
C5 C1 C2 C7 -8.6(6) . . . . ?
C5 C1 C4 Rh1 132.9(4) . . . . ?
C5 C1 C4 C2 -157.5(4) . . . . ?
C5 C1 C4 C3 -158.5(3) . . . . ?
C5 C1 C4 C11 12.2(6) . . . . ?
C7 C2 C3 Rh1 -124.6(3) . . . . ?
C7 C2 C3 C4 166.9(3) . . . . ?
C7 C2 C3 C9 8.5(6) . . . . ?
C9 C3 C4 Rh1 -133.0(4) . . . . ?
C9 C3 C4 C1 158.5(3) . . . . ?
C9 C3 C4 C2 157.4(4) . . . . ?
C9 C3 C4 C11 -12.4(6) . . . . ?
C13 P1 C19 C20 57.0(3) . . . . ?
C13 P1 C19 C24 -119.5(3) . . . . ?
C13 P1 C25 C26 -177.4(2) . . . . ?
C13 P1 C25 C30 -0.6(3) . . . . ?
C13 C14 C15 C16 -0.3(5) . . . . ?
C14 C13 C18 C17 -2.0(5) . . . . ?
C14 C15 C16 C17 -0.7(5) . . . . ?
C15 C16 C17 C18 0.4(5) . . . . ?
C16 C17 C18 C13 1.0(5) . . . . ?
C18 C13 C14 C15 1.7(5) . . . . ?
C19 P1 C13 C14 -127.2(3) . . . . ?
C19 P1 C13 C18 45.9(3) . . . . ?
C19 P1 C25 C26 78.1(3) . . . . ?
C19 P1 C25 C30 -105.1(3) . . . . ?
C19 C20 C21 C22 -0.3(5) . . . . ?
C20 C19 C24 C23 -0.2(5) . . . . ?
C20 C21 C22 C23 0.4(5) . . . . ?
C21 C22 C23 C24 -0.5(5) . . . . ?
C22 C23 C24 C19 0.4(5) . . . . ?
C24 C19 C20 C21 0.2(5) . . . . ?
C25 P1 C13 C14 125.8(3) . . . . ?
C25 P1 C13 C18 -61.1(3) . . . . ?
C25 P1 C19 C20 168.4(2) . . . . ?
C25 P1 C19 C24 -8.1(3) . . . . ?
C25 C26 C27 C28 -1.5(5) . . . . ?
C26 C25 C30 C29 0.1(5) . . . . ?
C26 C27 C28 C29 1.3(5) . . . . ?
C27 C28 C29 C30 -0.4(5) . . . . ?
C28 C29 C30 C25 -0.3(5) . . . . ?
C30 C25 C26 C27 0.8(5) . . . . ?
C31 P2 C37 C38 165.0(2) . . . . ?
C31 P2 C37 C42 -23.2(3) . . . . ?
C31 P2 C43 C44 69.8(2) . . . . ?
C31 P2 C43 C48 -103.4(3) . . . . ?
C31 C32 C33 C34 0.4(5) . . . . ?
C32 C31 C36 C35 0.6(4) . . . . ?
C32 C33 C34 C35 0.4(5) . . . . ?
C33 C34 C35 C36 -0.7(4) . . . . ?
C34 C35 C36 C31 0.2(4) . . . . ?
C36 C31 C32 C33 -0.9(4) . . . . ?
C37 P2 C31 C32 -50.7(3) . . . . ?
C37 P2 C31 C36 134.5(2) . . . . ?
C37 P2 C43 C44 178.3(2) . . . . ?
C37 P2 C43 C48 5.0(3) . . . . ?
C37 C38 C39 C40 -1.9(5) . . . . ?
C38 C37 C42 C41 2.6(5) . . . . ?
C38 C39 C40 C41 2.5(5) . . . . ?
C39 C40 C41 C42 -0.5(5) . . . . ?
C40 C41 C42 C37 -2.1(5) . . . . ?
C42 C37 C38 C39 -0.6(5) . . . . ?
C43 P2 C31 C32 57.1(3) . . . . ?
C43 P2 C31 C36 -117.8(2) . . . . ?
C43 P2 C37 C38 62.4(3) . . . . ?
C43 P2 C37 C42 -125.8(3) . . . . ?
C43 C44 C45 C46 -0.9(5) . . . . ?
C44 C43 C48 C47 -0.6(5) . . . . ?
C44 C45 C46 C47 -0.8(5) . . . . ?
C45 C46 C47 C48 1.7(5) . . . . ?
C46 C47 C48 C43 -1.0(5) . . . . ?
C48 C43 C44 C45 1.6(4) . . . . ?
